data_1551803
loop_
_publ_author_name
'OGAWA, Toshiakzu'
'OKUMURA, Hisako'
'HONDA, Mitsunori'
'SUDA, Mitsuhiro'
'FUJINAMI, Shuhei'
'KUWAE, Akio'
'HANAI, Kazuhiko'
'KUNIMOTO, Ko-Ki'

_publ_section_title
;
 A New Polymorph of 2-Thiohydantoin
;
_journal_name_full 'X-ray Structure Analysis Online'
_journal_page_first 91
_journal_paper_doi 10.2116/xraystruct.25.91
_journal_volume 25
_journal_year 2009
_chemical_formula_moiety 'C3 H4 N2 O S '
_chemical_formula_sum 'C3 H4 N2 O S'
_chemical_formula_weight 116.14
_space_group_IT_number 2
_space_group_name_Hall '-P 1'
_space_group_name_H-M_alt 'P -1'
_symmetry_cell_setting triclinic
_symmetry_Int_Tables_number 2
_symmetry_space_group_name_Hall '-P 1'
_symmetry_space_group_name_H-M 'P -1'
_cell_angle_alpha 100.148(4)
_cell_angle_beta 100.814(4)
_cell_angle_gamma 96.831(4)
_cell_formula_units_Z 2
_cell_length_a 4.0520(9)
_cell_length_b 6.550(1)
_cell_length_c 9.170(2)
_cell_measurement_reflns_used 1080
_cell_measurement_temperature 123.2
_cell_measurement_theta_max 30.0
_cell_measurement_theta_min 3.5
_cell_volume 232.39(8)
_computing_cell_refinement CRYSTALCLEAR
_computing_data_collection CRYSTALCLEAR
_computing_data_reduction 'teXsan Ver. 1.11'
_computing_publication_material 'teXsan Ver. 1.11'
_computing_structure_refinement 'teXsan Ver. 1.10'
_computing_structure_solution SHELXS86
_diffrn_detector_area_resol_mean 14.46
_diffrn_measured_fraction_theta_full 0.7942
_diffrn_measured_fraction_theta_max 0.7942
_diffrn_measurement_device_type 'Rigaku/MSC Mercury CCD'
_diffrn_measurement_method \w
_diffrn_radiation_type 'Mo K\a'
_diffrn_radiation_wavelength 0.7107
_diffrn_reflns_av_R_equivalents 0.028
_diffrn_reflns_limit_h_max 5
_diffrn_reflns_limit_h_min 0
_diffrn_reflns_limit_k_max 9
_diffrn_reflns_limit_k_min -9
_diffrn_reflns_limit_l_max 11
_diffrn_reflns_limit_l_min -12
_diffrn_reflns_number 2567
_diffrn_reflns_theta_full 30.20
_diffrn_reflns_theta_max 30.20
_exptl_absorpt_coefficient_mu 0.551
_exptl_absorpt_correction_T_max 0.973
_exptl_absorpt_correction_T_min 0.778
_exptl_absorpt_correction_type multi-scan
_exptl_absorpt_process_details '(Jacobson, 1998)'
_exptl_crystal_colour Colorless
_exptl_crystal_density_diffrn 1.659
_exptl_crystal_density_method 'not measured'
_exptl_crystal_description Prism
_exptl_crystal_size_max 0.350
_exptl_crystal_size_mid 0.150
_exptl_crystal_size_min 0.050
_refine_diff_density_max 1.66
_refine_diff_density_min -0.55
_refine_ls_extinction_method none
_refine_ls_goodness_of_fit_ref 1.544
_refine_ls_hydrogen_treatment noref
_refine_ls_number_parameters 64
_refine_ls_number_reflns 1092
_refine_ls_R_factor_gt 0.0690
_refine_ls_shift/su_max 0.0010
_refine_ls_structure_factor_coef Fsqd
_refine_ls_weighting_details 'w = 1/[\s^2^(Fo^2^) + (0.09700(Max(Fo^2^,0) + 2Fc^2^)/3)^2^]'
_refine_ls_weighting_scheme calc
_refine_ls_wR_factor_ref 0.1951
_reflns_number_gt 977
_reflns_number_total 1092
_reflns_threshold_expression F^2^>2.0\s(F^2^)
_cod_data_source_file 25_91_1.cif
_cod_data_source_block '_kuni7'
_cod_original_cell_volume 232.41(9)
_cod_original_sg_symbol_H-M 'P -1         '
_cod_original_formula_sum 'C3 H4 N2 O S '
_cod_database_code 1551803

loop_
_symmetry_equiv_pos_as_xyz
x,y,z
-x,-y,-z

loop_
_atom_site_label
_atom_site_type_symbol
_atom_site_fract_x
_atom_site_fract_y
_atom_site_fract_z
_atom_site_U_iso_or_equiv
_atom_site_adp_type
_atom_site_occupancy
_atom_site_calc_flag
S1 S 0.1719(2) 0.2413(1) 0.61830(8) 0.0157(2) Uani 1.00 d
O1 O 1.0655(6) 0.7717(4) 0.9843(3) 0.0188(6) Uani 1.00 d
N1 N 0.6591(7) 0.5016(4) 0.8357(3) 0.0139(6) Uani 1.00 d
N2 N 0.3820(7) 0.6601(4) 0.6715(3) 0.0158(6) Uani 1.00 d
C1 C 0.4027(8) 0.4724(5) 0.7066(3) 0.0128(7) Uani 1.00 d
C2 C 0.6320(8) 0.8269(5) 0.7746(4) 0.0156(7) Uani 1.00 d
C3 C 0.8189(8) 0.7054(5) 0.8808(3) 0.0138(7) Uani 1.00 d
H1 H 0.7179 0.3924 0.8867 0.0159 Uiso 1.00 calc
H2 H 0.2211 0.6827 0.5886 0.0189 Uiso 1.00 calc
H3 H 0.7799 0.8936 0.7222 0.0179 Uiso 1.00 calc
H4 H 0.5245 0.9291 0.8273 0.0179 Uiso 1.00 calc

loop_
_atom_site_aniso_label
_atom_site_aniso_U_11
_atom_site_aniso_U_22
_atom_site_aniso_U_33
_atom_site_aniso_U_12
_atom_site_aniso_U_13
_atom_site_aniso_U_23
S1 0.0182(5) 0.0113(5) 0.0140(5) -0.0009(3) -0.0029(3) 0.0026(3)
O1 0.024(1) 0.013(1) 0.015(1) 0.0017(9) -0.0068(9) 0.0027(9)
N1 0.018(1) 0.010(1) 0.012(1) 0.0015(10) -0.0020(9) 0.0021(9)
N2 0.020(1) 0.011(1) 0.013(1) 0.0005(10) -0.0044(9) 0.0044(10)
C1 0.016(1) 0.012(1) 0.010(1) 0.003(1) 0.002(1) 0.003(1)
C2 0.017(1) 0.012(1) 0.015(1) 0.001(1) -0.003(1) 0.003(1)
C3 0.017(1) 0.011(1) 0.012(1) 0.002(1) 0.001(1) 0.002(1)

loop_
_atom_type_symbol
_atom_type_description
_atom_type_scat_dispersion_real
_atom_type_scat_dispersion_imag
_atom_type_scat_source
H H 0.000 0.000
;International Tables for Crystallography
(1992, Vol. C, Table 6.1.1.2)
;
C C 0.003 0.002
;International Tables for Crystallography
(1992, Vol. C, Tables 4.2.6.8 and 6.1.1.1)
;
N N 0.006 0.003
;International Tables for Crystallography
(1992, Vol. C, Tables 4.2.6.8 and 6.1.1.1)
;
O O 0.011 0.006
;International Tables for Crystallography
(1992, Vol. C, Tables 4.2.6.8 and 6.1.1.1)
;
S S 0.125 0.123
;International Tables for Crystallography
(1992, Vol. C, Tables 4.2.6.8 and 6.1.1.1)
;

loop_
_geom_angle_atom_site_label_1
_geom_angle_atom_site_label_2
_geom_angle_atom_site_label_3
_geom_angle
_geom_angle_publ_flag
C1 N1 C3 112.3(3) yes
C1 N2 C2 112.7(3) yes
S1 C1 N1 124.3(2) yes
S1 C1 N2 128.5(3) yes
N1 C1 N2 107.2(3) yes
N2 C2 C3 101.5(2) yes
O1 C3 N1 126.0(3) yes
O1 C3 C2 127.9(3) yes
N1 C3 C2 106.1(3) yes

loop_
_geom_bond_atom_site_label_1
_geom_bond_atom_site_label_2
_geom_bond_distance
_geom_bond_publ_flag
S1 C1 1.664(3) yes
O1 C3 1.218(4) yes
N1 C1 1.389(4) yes
N1 C3 1.368(4) yes
N2 C1 1.332(4) yes
N2 C2 1.458(4) yes
C2 C3 1.515(4) yes

loop_
_geom_contact_atom_site_label_1
_geom_contact_atom_site_label_2
_geom_contact_distance
_geom_contact_site_symmetry_2
S1 N2 3.351(3) 2_566
S1 S1 3.471(1) 2_556
S1 N1 3.521(3) 1_455
S1 N2 3.588(3) 2_666
O1 N1 2.828(4) 2_767
O1 O1 3.073(4) 2_777
O1 C2 3.078(4) 2_777
O1 C2 3.287(4) 1_655
O1 N2 3.358(4) 1_655
O1 C3 3.375(4) 2_777
O1 C3 3.416(4) 1_655
O1 N1 3.488(3) 1_655
O1 C1 3.519(4) 1_655
N1 C1 3.451(4) 1_655
N1 N1 3.496(5) 2_667
N1 C3 3.596(4) 2_767
N2 C3 3.253(4) 1_455
N2 C2 3.581(4) 1_455
C1 C3 3.449(4) 1_455

loop_
_geom_hbond_atom_site_label_D
_geom_hbond_atom_site_label_H
_geom_hbond_atom_site_label_A
_geom_hbond_site_symmetry_A
_geom_hbond_site_distance_dh
_geom_hbond_site_distance_ha
_geom_hbond_site_distance_da
_geom_hbond_angle_DHA
_geom_hbond_publ_flag
N2 H2 S1 2_566 0.949 2.403 3.351(3) 177.01 yes
N1 H1 O1 2_767 0.951 1.899 2.828(4) 164.98 yes

loop_
_geom_torsion_atom_site_label_1
_geom_torsion_atom_site_label_2
_geom_torsion_atom_site_label_3
_geom_torsion_atom_site_label_4
_geom_torsion
_geom_torsion_publ_flag
S1 C1 N1 C3 177.1(2) yes
S1 C1 N2 C2 -179.1(2) yes
O1 C3 N1 C1 -175.1(3) yes
O1 C3 C2 N2 176.1(3) yes
N1 C1 N2 C2 1.3(3) yes
N1 C3 C2 N2 -2.7(3) yes
N2 C1 N1 C3 -3.3(4) yes
C1 N1 C3 C2 3.7(3) yes
C1 N2 C2 C3 0.8(3) yes
C1 N2 C2 C3 0.8(3) yes
